data_2009053
loop_
_publ_author_name
'Harrison, William T. A.'

_publ_section_title
;
 A sodium zinc phosphate hydrate, Na~2~Zn(H~2~PO~4~)~4~^.^4H~2~O
;
_journal_issue 10
_journal_name_full 'Acta Crystallographica Section C'
_journal_page_first IUC9900113
_journal_paper_doi 10.1107/S0108270199098789
_journal_volume 55
_journal_year 1999
_chemical_formula_iupac ' Na2 Zn (H2 P O4)4, 4(H2 O)'
_chemical_formula_moiety ' Na2 Zn (H2 P O4)4, 4(H2 O)'
_chemical_formula_sum 'H16 Na2 O20 P4 Zn'
_chemical_formula_weight 571.38
_chemical_melting_point 'decomposes before melting'
_chemical_name_systematic
;
?
;
_space_group_IT_number 14
_symmetry_cell_setting monoclinic
_symmetry_space_group_name_Hall '-P 2yn'
_symmetry_space_group_name_H-M 'P 1 21/n 1'
_audit_creation_method CRYSTALS_ver_07-07-97
_cell_angle_alpha 90
_cell_angle_beta 100.142(14)
_cell_angle_gamma 90
_cell_formula_units_Z 2
_cell_length_a 7.2550(10)
_cell_length_b 10.741(2)
_cell_length_c 11.115(2)
_cell_measurement_reflns_used 39
_cell_measurement_temperature 298
_cell_measurement_theta_max 12.7
_cell_measurement_theta_min 4.9
_cell_volume 852.6(3)
_computing_cell_refinement 'P4 Software'
_computing_data_collection 'P4 Software (Siemens, 1995)'
_computing_data_reduction 'P4 Software'
_computing_molecular_graphics 'ORTEP-3 (Farrugia, 1997)'
_computing_publication_material CRYSTALS
_computing_structure_refinement 'CRYSTALS (Watkin et al., 1996)'
_computing_structure_solution 'SHELXS86 (Sheldrick, 1985)'
_diffrn_ambient_temperature 298
_diffrn_measurement_device_type 'Siemens P4'
_diffrn_measurement_method \w/2\q
_diffrn_radiation_type MoK\a
_diffrn_radiation_wavelength 0.71073
_diffrn_reflns_av_R_equivalents 0.03
_diffrn_reflns_limit_h_max 10
_diffrn_reflns_limit_h_min -1
_diffrn_reflns_limit_k_max 15
_diffrn_reflns_limit_k_min -1
_diffrn_reflns_limit_l_max 15
_diffrn_reflns_limit_l_min -15
_diffrn_reflns_number 3471
_diffrn_reflns_theta_max 30.00
_diffrn_reflns_theta_min 1.00
_diffrn_standards_decay_% 0.00
_diffrn_standards_interval_count 100
_diffrn_standards_interval_time 0
_diffrn_standards_number 3
_exptl_absorpt_coefficient_mu 1.97
_exptl_absorpt_correction_T_max 0.554
_exptl_absorpt_correction_T_min 0.501
_exptl_absorpt_correction_type '\y scan'
_exptl_absorpt_process_details '(North et al., 1968)'
_exptl_crystal_colour ' colourless '
_exptl_crystal_density_diffrn 2.226
_exptl_crystal_density_meas ?
_exptl_crystal_description ' block '
_exptl_crystal_F_000 576
_exptl_crystal_size_max 0.40
_exptl_crystal_size_mid 0.40
_exptl_crystal_size_min 0.30
_refine_diff_density_max 0.57
_refine_diff_density_min -0.45
_refine_ls_extinction_coef 9.(4)
_refine_ls_extinction_method 'Larson (1967)'
_refine_ls_goodness_of_fit_ref 1.05
_refine_ls_hydrogen_treatment refU
_refine_ls_matrix_type full
_refine_ls_number_parameters 150
_refine_ls_number_reflns 2205
_refine_ls_R_factor_gt 0.038
_refine_ls_shift/su_max 0.0002
_refine_ls_structure_factor_coef F
_refine_ls_weighting_details
;
Chebychev polynomial with 3 parameters (Carruthers & Watkin, 1979) of
0.296, 0.843E-02, 0.718E-01
;
_refine_ls_weighting_scheme calc
_refine_ls_wR_factor_ref 0.035
_reflns_number_gt 2205
_reflns_number_total 2485
_reflns_threshold_expression I>\s(I)
_cod_data_source_file qa0160.cif
_cod_data_source_block global
_cod_depositor_comments
;
The following automatic conversions were performed:
'_symmetry_cell_setting' value 'Monoclinic' changed to 'monoclinic'
according to '/home/saulius/struct/CIF-dictionaries/cif_core.dic'
dictionary named 'cif_core.dic' version 2.4.1 from 2010-06-29.

Automatic conversion script
Id: cif_fix_enum 1527 2010-12-29 10:47:43Z saulius 

The following automatic conversions were performed:

'_symmetry_cell_setting' value 'Monoclinic' changed to 'monoclinic'
according to /home/saulius/struct/CIF-dictionaries/cif_core.dic
dictionary named 'cif_core.dic' version 2.4.1 from 2010-06-29.

Automatic conversion script
Id: cif_fix_values 1715 2011-07-08 13:25:40Z adriana 

The following automatic conversions were performed:

'_exptl_crystal_density_meas' value 'not measured' was changed to '?'
- the value is perceived as not measured.

Automatic conversion script
Id: cif_fix_values 3008 2015-01-20 13:52:24Z robertas 
;
_cod_original_cell_volume 852.6
_cod_original_sg_symbol_H-M 'P 21/n'
_cod_original_formula_sum ' H16 Na2 O20 P4 Zn'
_cod_database_code 2009053

loop_
_symmetry_equiv_pos_as_xyz
x,y,z
-x,-y,-z
1/2-x,1/2+y,1/2-z
1/2+x,1/2-y,1/2+z

loop_
_atom_site_aniso_label
_atom_site_aniso_U_11
_atom_site_aniso_U_22
_atom_site_aniso_U_33
_atom_site_aniso_U_12
_atom_site_aniso_U_13
_atom_site_aniso_U_23
Na1 .0228(5) .0205(5) .0222(5) -.0012(4) .0053(4) .0003(4)
Zn1 .01579(18) .01575(18) .01460(17) -.00149(14) .00487(13) -.00251(14)
P1 .0134(2) .0121(2) .0132(2) -.00021(19) .00242(18) -.00066(19)
P2 .0135(2) .0171(3) .0115(2) .0010(2) .00269(19) -.0007(2)
O1 .0165(8) .0176(8) .0340(10) .0039(6) .0038(7) -.0013(7)
O2 .0207(8) .0244(9) .0132(7) .0034(7) .0029(6) .0021(6)
O3 .0161(8) .0228(9) .0222(8) -.0024(6) .0031(6) .0102(7)
O4 .0247(9) .0189(8) .0256(9) -.0065(7) .0093(7) -.0090(7)
O5 .0166(8) .0415(12) .0251(9) -.0071(8) .0054(7) -.0135(8)
O6 .0313(9) .0189(8) .0134(7) .0007(7) .0056(7) .0006(6)
O7 .0225(9) .0221(9) .0300(10) .0057(7) .0098(7) .0089(7)
O8 .0136(7) .0268(9) .0165(7) .0006(6) .0027(6) -.0039(6)
O9 .0192(8) .0222(9) .0186(8) .0001(7) .0042(6) .0031(7)
O10 .0238(9) .0192(8) .0229(9) .0036(7) .0005(7) -.0040(7)

loop_
_atom_site_label
_atom_site_fract_x
_atom_site_fract_y
_atom_site_fract_z
_atom_site_U_iso_or_equiv
_atom_site_thermal_displace_type
_atom_site_occupancy
Na1 .75357(15) .17130(10) .45880(10) .0216 Uani 1.0000
Zn1 .5000 .5000 .5000 .0151 Uani 1.0000
P1 .23916(8) .23850(5) .41931(5) .0129 Uani 1.0000
P2 .73942(8) .45446(6) .28217(5) .0140 Uani 1.0000
O1 .4162(2) .15284(17) .42332(18) .0227 Uani 1.0000
O2 .1394(2) .25429(17) .28856(15) .0194 Uani 1.0000
O3 .1006(2) .16956(17) .48941(16) .0204 Uani 1.0000
O4 .3023(3) .35866(17) .48377(17) .0225 Uani 1.0000
O5 .8916(3) .5388(2) .36267(18) .0275 Uani 1.0000
O6 .7378(3) .48454(17) .14999(15) .0210 Uani 1.0000
O7 .8029(3) .31559(18) .30745(18) .0242 Uani 1.0000
O8 .5552(2) .46840(17) .32604(16) .0190 Uani 1.0000
O9 .7216(2) .36974(17) .58396(16) .0199 Uani 1.0000
O10 .7416(3) .06059(17) .64791(17) .0224 Uani 1.0000
H11 .3985 .08469 .41563 .080(7) Uiso 1.0000
H31 .1528 .12233 .53733 .080(7) Uiso 1.0000
H51 .8476 .5857 .42041 .080(7) Uiso 1.0000
H71 .9289 .30836 .29538 .080(7) Uiso 1.0000
H91 .6852 .34661 .63969 .080(7) Uiso 1.0000
H92 .8219 .40827 .59525 .080(7) Uiso 1.0000
H101 .7052 .11319 .68518 .080(7) Uiso 1.0000
H102 .8423 .03319 .67768 .080(7) Uiso 1.0000

loop_
_atom_type_symbol
_atom_type_scat_dispersion_real
_atom_type_scat_dispersion_imag
_atom_type_scat_source
'Na  ' 0.0300 0.0250 International_Tables_Vol_IV_Table_2.2B
'Zn  ' 0.2220 1.4310 International_Tables_Vol_IV_Table_2.2B
'P   ' 0.0900 0.0950 International_Tables_Vol_IV_Table_2.2B
'O   ' 0.0080 0.0060 International_Tables_Vol_IV_Table_2.2B
'H   ' 0.0000 0.0000 International_Tables_Vol_IV_Table_2.2B

loop_
_geom_angle_atom_site_label_1
_geom_angle_atom_site_label_2
_geom_angle_atom_site_label_3
_geom_angle_site_symmetry_1
_geom_angle_site_symmetry_3
_geom_angle
_geom_angle_publ_flag
O1 Na1 O3 . 1_655 174.62(8) no
O1 Na1 O6 . 3_645 87.92(7) no
O3 Na1 O6 1_655 3_645 86.88(7) no
O1 Na1 O7 . . 102.33(8) no
O3 Na1 O7 1_655 . 79.94(7) no
O6 Na1 O7 3_645 . 99.93(8) no
O1 Na1 O9 . . 88.36(7) no
O3 Na1 O9 1_655 . 96.78(7) no
O6 Na1 O9 3_645 . 175.59(8) no
O7 Na1 O9 . . 83.18(7) no
O1 Na1 O10 . . 84.93(7) no
O3 Na1 O10 1_655 . 93.88(7) no
O6 Na1 O10 3_645 . 92.03(7) no
O7 Na1 O10 . . 166.15(8) no
O9 Na1 O10 . . 85.28(7) no
O4 Zn1 O4 . 2_666 179.994 no
O4 Zn1 O8 . . 92.48(7) no
O4 Zn1 O8 2_666 . 87.52(7) no
O4 Zn1 O8 . 2_666 87.52(7) no
O4 Zn1 O8 2_666 2_666 92.48(7) no
O8 Zn1 O8 . 2_666 179.994 no
O4 Zn1 O9 . . 90.79(7) no
O4 Zn1 O9 2_666 . 89.21(7) no
O8 Zn1 O9 . . 92.56(7) no
O8 Zn1 O9 2_666 . 87.44(7) no
O4 Zn1 O9 . 2_666 89.21(7) no
O4 Zn1 O9 2_666 2_666 90.79(7) no
O8 Zn1 O9 . 2_666 87.44(7) no
O8 Zn1 O9 2_666 2_666 92.56(7) no
O9 Zn1 O9 . 2_666 179.995 no
O1 P1 O2 . . 110.00(10) no
O1 P1 O3 . . 107.60(10) no
O2 P1 O3 . . 106.90(10) no
O1 P1 O4 . . 107.99(11) no
O2 P1 O4 . . 114.45(11) no
O3 P1 O4 . . 109.70(10) no
O5 P2 O6 . . 108.36(11) no
O5 P2 O7 . . 106.84(12) no
O6 P2 O7 . . 109.30(11) no
O5 P2 O8 . . 109.30(10) no
O6 P2 O8 . . 116.10(10) no
O7 P2 O8 . . 106.50(10) no
Na1 O1 P1 . . 138.93(11) no
Na1 O1 H11 . . 104.35(5) no
P1 O1 H11 . . 116.62(7) no
Na1 O3 P1 1_455 . 130.90(10) no
Na1 O3 H31 1_455 . 117.11(5) no
P1 O3 H31 . . 111.69(7) no
Zn1 O4 P1 . . 144.63(11) yes
P2 O5 H51 . . 114.65(7) no
Na1 O6 P2 3_655 . 133.70(11) no
Na1 O7 P2 . . 132.38(11) no
Na1 O7 H71 . . 108.49(5) no
P2 O7 H71 . . 108.12(7) no
Zn1 O8 P2 . . 130.30(10) yes
Na1 O9 Zn1 . . 115.05(8) no
Na1 O9 H91 . . 104.34(5) no
Zn1 O9 H91 . . 102.75(5) no
Na1 O9 H92 . . 109.60(5) no
Zn1 O9 H92 . . 107.58(5) no
H91 O9 H92 . . 117.674 no
Na1 O10 H101 . . 99.97(5) no
Na1 O10 H102 . . 111.56(5) no
H101 O10 H102 . . 114.721 no

loop_
_geom_bond_atom_site_label_1
_geom_bond_atom_site_label_2
_geom_bond_site_symmetry_1
_geom_bond_site_symmetry_2
_geom_bond_distance
_geom_bond_publ_flag
Na1 O1 . . 2.418(2) yes
Na1 O3 . 1_655 2.480(2) yes
Na1 O6 . 3_645 2.349(2) yes
Na1 O7 . . 2.361(2) yes
Na1 O9 . . 2.577(2) yes
Na1 O10 . . 2.430(2) yes
Zn1 O4 . . 2.0743(18) yes
Zn1 O4 . 2_666 2.0743(18) yes
Zn1 O8 . . 2.0706(17) yes
Zn1 O8 . 2_666 2.0706(17) yes
Zn1 O9 . . 2.2103(18) yes
Zn1 O9 . 2_666 2.2103(18) yes
P1 O1 . . 1.5739(18) yes
P1 O2 . . 1.5146(18) yes
P1 O3 . . 1.5627(18) yes
P1 O4 . . 1.5078(18) yes
P2 O5 . . 1.5788(19) yes
P2 O6 . . 1.5024(18) yes
P2 O7 . . 1.572(2) yes
P2 O8 . . 1.5085(18) yes
O1 H11 . . .745 no
O3 H31 . . .783 no
O5 H51 . . .917 no
O7 H71 . . .951 no
O9 H91 . . .757 no
O9 H92 . . .827 no
O10 H101 . . .774 no
O10 H102 . . .803 no

loop_
_geom_hbond_atom_site_label_D
_geom_hbond_atom_site_label_H
_geom_hbond_atom_site_label_A
_geom_hbond_site_symmetry_A
_geom_hbond_distance_DH
_geom_hbond_distance_HA
_geom_hbond_distance_DA
_geom_hbond_angle_DHA
_geom_hbond_publ_flag
O1 H11 O10 2_656 0.75 1.93 2.622(3) 155 yes
O3 H31 O6 4_455 0.78 1.73 2.508(3) 172 yes
O5 H51 O4 2_666 0.92 1.76 2.636(3) 160 yes
O7 H71 O2 1_655 0.95 1.65 2.573(3) 163 yes
O9 H91 O2 4_555 0.76 2.05 2.789(2) 164 yes
O9 H92 O5 2_766 0.83 2.13 2.934(3) 165 yes
O10 H101 O2 4_555 0.77 1.94 2.712(3) 174 yes
O10 H102 O8 4_555 0.80 2.05 2.758(3) 147 yes
